data_4111717
loop_
_publ_author_name
'Omar J. Bchir'
'Kelly M. Green'
'Hiral M. Ajmera'
'Elizabeth A. Zapp'
'Timothy J. Anderson'
'Benjamin C. Brooks'
'Laurel L. Reitfort'
'David H. Powell'
'Khalil A. Abboud'
'Lisa McElwee-White'

_publ_section_title
;
 Tungsten Allylimido Complexes Cl4(RCN)W(NC3H5) as Single-Source CVD
 Precursors for WNxCyThin Films. Correlation of Precursor Fragmentation to
 Film Properties
;
_journal_name_full 'Journal of the American Chemical Society'
_journal_page_first 7825
_journal_page_last 7833
_journal_paper_doi 10.1021/ja043799d
_journal_volume 127
_journal_year 2005
_chemical_formula_sum 'C5 H8 Cl4 N2 W'
_chemical_formula_weight 421.78
_chemical_name_systematic
; 
 ? 
;
_space_group_IT_number 4
_symmetry_cell_setting monoclinic
_symmetry_space_group_name_Hall 'P 2yb'
_symmetry_space_group_name_H-M 'P 1 21 1'
_atom_sites_solution_hydrogens geom
_atom_sites_solution_primary direct
_atom_sites_solution_secondary difmap
_audit_creation_method SHELXL-97
_cell_angle_alpha 90.00
_cell_angle_beta 95.089(2)
_cell_angle_gamma 90.00
_cell_formula_units_Z 2
_cell_length_a 6.1482(7)
_cell_length_b 7.4742(8)
_cell_length_c 12.3697(13)
_cell_measurement_reflns_used 42
_cell_measurement_temperature 173(2)
_cell_measurement_theta_max 28.0
_cell_measurement_theta_min 2.0
_cell_volume 566.18(11)
_computing_cell_refinement 'Bruker SMART & SAINT (Bruker 1998)'
_computing_data_collection 'Bruker SMART (Bruker 1998)'
_computing_data_reduction 'Bruker SHELXTL (Bruker 2000)'
_computing_molecular_graphics 'Bruker SHELXTL'
_computing_publication_material 'Bruker SHELXTL'
_computing_structure_refinement 'Bruker SHELXTL'
_computing_structure_solution 'Bruker SHELXTL'
_diffrn_ambient_temperature 173(2)
_diffrn_measured_fraction_theta_full 0.986
_diffrn_measured_fraction_theta_max 0.986
_diffrn_measurement_device_type 'SMART CCD area detector'
_diffrn_measurement_method '\w scans'
_diffrn_radiation_monochromator graphite
_diffrn_radiation_source 'normal-focus sealed tube'
_diffrn_radiation_type MoK\a
_diffrn_radiation_wavelength 0.71073
_diffrn_reflns_av_R_equivalents 0.0442
_diffrn_reflns_av_sigmaI/netI 0.0377
_diffrn_reflns_limit_h_max 7
_diffrn_reflns_limit_h_min -6
_diffrn_reflns_limit_k_max 9
_diffrn_reflns_limit_k_min -8
_diffrn_reflns_limit_l_max 15
_diffrn_reflns_limit_l_min -15
_diffrn_reflns_number 3692
_diffrn_reflns_theta_full 27.50
_diffrn_reflns_theta_max 27.50
_diffrn_reflns_theta_min 1.65
_diffrn_standards_decay_% none
_diffrn_standards_number 0
_exptl_absorpt_coefficient_mu 11.097
_exptl_absorpt_correction_T_max 0.6624
_exptl_absorpt_correction_T_min 0.3050
_exptl_absorpt_correction_type integration
_exptl_absorpt_process_details 'based on measured indexed crystal faces, SHELXTL (Bruker 1998)'
_exptl_crystal_colour yellow
_exptl_crystal_density_diffrn 2.474
_exptl_crystal_density_meas 0
_exptl_crystal_description plates
_exptl_crystal_F_000 388
_exptl_crystal_size_max 0.12
_exptl_crystal_size_mid 0.09
_exptl_crystal_size_min 0.04
_refine_diff_density_max 1.818
_refine_diff_density_min -1.413
_refine_diff_density_rms 0.156
_refine_ls_abs_structure_details 'Flack H D (1983), Acta Cryst. A39, 876-881'
_refine_ls_abs_structure_Flack 0.44(4)
_refine_ls_extinction_method none
_refine_ls_goodness_of_fit_ref 1.047
_refine_ls_hydrogen_treatment constr
_refine_ls_matrix_type full
_refine_ls_number_parameters 112
_refine_ls_number_reflns 2287
_refine_ls_number_restraints 1
_refine_ls_restrained_S_all 1.046
_refine_ls_R_factor_all 0.0469
_refine_ls_R_factor_gt 0.0372
_refine_ls_shift/su_max 0.000
_refine_ls_shift/su_mean 0.000
_refine_ls_structure_factor_coef Fsqd
_refine_ls_weighting_details 'calc w=1/[\s^2^(Fo^2^)+(0.0478P)^2^+1.6766P] where P=(Fo^2^+2Fc^2^)/3'
_refine_ls_weighting_scheme calc
_refine_ls_wR_factor_gt 0.0883
_refine_ls_wR_factor_ref 0.0936
_reflns_number_gt 1939
_reflns_number_total 2287
_reflns_threshold_expression I>2\s(I)
_cod_data_source_file ja043799dsi20041025_014843.cif
_cod_data_source_block lr01
_cod_database_code 4111717

loop_
_symmetry_equiv_pos_as_xyz
'x, y, z'
'-x, y+1/2, -z'

loop_
_atom_site_label
_atom_site_type_symbol
_atom_site_fract_x
_atom_site_fract_y
_atom_site_fract_z
_atom_site_U_iso_or_equiv
_atom_site_adp_type
_atom_site_occupancy
_atom_site_symmetry_multiplicity
_atom_site_calc_flag
_atom_site_refinement_flags
_atom_site_disorder_assembly
_atom_site_disorder_group
W W 0.36732(5) 0.8599(10) 0.25351(3) 0.04900(15) Uani 1 1 d . . .
N1 N 0.5066(15) 0.837(4) 0.1429(7) 0.070(6) Uani 1 1 d . B .
N2 N 0.1708(12) 0.870(5) 0.4039(6) 0.044(2) Uani 1 1 d . . .
Cl1 Cl 0.5703(14) 1.0782(10) 0.3533(7) 0.076(3) Uani 1 1 d . . .
Cl2 Cl 0.1187(11) 0.6445(7) 0.1876(6) 0.0589(19) Uani 1 1 d . . .
Cl3 Cl 0.5635(13) 0.6364(9) 0.3495(7) 0.068(3) Uani 1 1 d . . .
Cl4 Cl 0.1046(15) 1.0783(8) 0.1997(7) 0.079(3) Uani 1 1 d . . .
C1 C 0.643(2) 0.858(4) 0.0484(10) 0.093(5) Uani 1 1 d . . .
H1B H 0.6628 0.7394 0.0154 0.112 Uiso 0.40 1 calc PR A 1
H1A H 0.7896 0.9024 0.0761 0.112 Uiso 0.40 1 calc PR A 1
H1B' H 0.7403 0.9632 0.0623 0.112 Uiso 0.60 1 d PR A 2
H1A' H 0.7373 0.7516 0.0438 0.112 Uiso 0.60 1 d PR A 2
C2 C 0.547(6) 0.988(6) -0.041(3) 0.066(9) Uiso 0.40 1 d P B 1
H2 H 0.5816 1.1109 -0.0492 0.080 Uiso 0.40 1 calc PR B 1
C3 C 0.380(6) 0.873(12) -0.118(3) 0.080(10) Uiso 0.40 1 d P B 1
H3B H 0.3577 0.7498 -0.1024 0.096 Uiso 0.40 1 calc PR B 1
H3A H 0.3011 0.9267 -0.1789 0.096 Uiso 0.40 1 calc PR B 1
C2' C 0.513(3) 0.886(5) -0.0592(16) 0.065(7) Uiso 0.60 1 d P B 2
H2' H 0.5774 0.9445 -0.1165 0.078 Uiso 0.60 1 calc PR B 2
C3' C 0.302(3) 0.827(3) -0.0748(16) 0.053(5) Uiso 0.60 1 d P B 2
H3B' H 0.2371 0.7687 -0.0177 0.063 Uiso 0.60 1 calc PR B 2
H3A' H 0.2207 0.8450 -0.1429 0.063 Uiso 0.60 1 calc PR B 2
C4 C 0.0665(13) 0.864(5) 0.4747(7) 0.044(3) Uani 1 1 d . . .
C5 C -0.0633(17) 0.853(5) 0.5692(8) 0.052(3) Uani 1 1 d . . .
H5A H -0.0750 0.7281 0.5915 0.078 Uiso 1 1 calc R . .
H5B H -0.2097 0.9017 0.5497 0.078 Uiso 1 1 calc R . .
H5C H 0.0085 0.9229 0.6294 0.078 Uiso 1 1 calc R . .

loop_
_atom_site_aniso_label
_atom_site_aniso_U_11
_atom_site_aniso_U_22
_atom_site_aniso_U_33
_atom_site_aniso_U_23
_atom_site_aniso_U_13
_atom_site_aniso_U_12
W 0.03072(18) 0.0785(3) 0.03765(19) -0.0014(8) 0.00235(12) -0.0013(7)
N1 0.053(5) 0.115(16) 0.041(4) 0.001(8) 0.001(4) 0.051(11)
N2 0.035(3) 0.051(7) 0.047(4) 0.013(12) 0.003(3) 0.008(10)
Cl1 0.058(5) 0.101(7) 0.065(5) 0.018(5) -0.010(4) -0.030(5)
Cl2 0.040(3) 0.086(5) 0.051(3) -0.008(3) 0.009(2) -0.014(3)
Cl3 0.052(4) 0.094(7) 0.058(5) 0.002(5) -0.004(3) 0.022(4)
Cl4 0.087(5) 0.069(5) 0.073(4) 0.007(3) -0.030(4) 0.000(4)
C1 0.069(8) 0.146(13) 0.067(7) -0.006(16) 0.017(7) 0.075(13)
C4 0.035(4) 0.053(6) 0.045(5) -0.021(12) 0.001(4) 0.014(12)
C5 0.052(5) 0.058(7) 0.048(5) -0.008(15) 0.013(4) 0.019(14)

loop_
_atom_type_symbol
_atom_type_description
_atom_type_scat_dispersion_real
_atom_type_scat_dispersion_imag
_atom_type_scat_source
C C 0.0033 0.0016 'International Tables Vol C Tables 4.2.6.8 and 6.1.1.4'
H H 0.0000 0.0000 'International Tables Vol C Tables 4.2.6.8 and 6.1.1.4'
N N 0.0061 0.0033 'International Tables Vol C Tables 4.2.6.8 and 6.1.1.4'
Cl Cl 0.1484 0.1585 'International Tables Vol C Tables 4.2.6.8 and 6.1.1.4'
W W -0.8490 6.8722 'International Tables Vol C Tables 4.2.6.8 and 6.1.1.4'

loop_
_geom_angle_atom_site_label_1
_geom_angle_atom_site_label_2
_geom_angle_atom_site_label_3
_geom_angle
N1 W N2 175.8(15)
N1 W Cl2 90.6(8)
N2 W Cl2 86.0(7)
N1 W Cl3 93.6(7)
N2 W Cl3 84.0(6)
Cl2 W Cl3 88.7(4)
N1 W Cl1 102.4(8)
N2 W Cl1 81.1(7)
Cl2 W Cl1 167.0(3)
Cl3 W Cl1 90.18(13)
N1 W Cl4 103.1(7)
N2 W Cl4 79.1(6)
Cl2 W Cl4 88.14(11)
Cl3 W Cl4 163.0(3)
Cl1 W Cl4 89.2(4)
C1 N1 W 167(2)
C4 N2 W 175(3)
C2' C1 N1 114.2(12)
C2' C1 C2 30.9(16)
N1 C1 C2 114.8(17)
C1 C2 C3 106(4)
C3' C2' C1 120(2)
N2 C4 C5 178(2)

loop_
_geom_bond_atom_site_label_1
_geom_bond_atom_site_label_2
_geom_bond_distance
W N1 1.687(9)
W N2 2.308(8)
W Cl2 2.317(8)
W Cl3 2.324(9)
W Cl1 2.339(10)
W Cl4 2.351(9)
N1 C1 1.508(17)
N2 C4 1.130(12)
C1 C2' 1.51(2)
C1 C2 1.55(4)
C2 C3 1.59(6)
C2' C3' 1.36(3)
C4 C5 1.476(14)
